data_7710776
loop_
_publ_author_name
'Krutyak, Nataliya'
'Spassky, Dmitry'
'Deyneko, Dina V.'
'Antropov, Andrey'
'Morozov, Vladimir A.'
'Lazoryak, Bogdan I.'
'Nagirnyi, Vitali'

_publ_section_title
;
 NASICON-type Na3.6Lu1.8&#x2212;x(PO4)3:xEu3+ phosphors: structure and
 luminescence
;
_journal_name_full 'Dalton Transactions'
_journal_paper_doi 10.1039/D2DT01741E
_journal_year 2022
_chemical_formula_analytical Na3.603Lu1.9(PO4)3
_chemical_formula_iupac Na3.603Lu1.9(PO4)3
_chemical_formula_moiety '(Lu3+)1.9, (Na1+)3.603, (PO4 3-)3'
_chemical_formula_structural Na3.603Lu1.9(PO4)3
_chemical_formula_sum 'Lu1.9 Na3.603 O12 P3'
_chemical_formula_weight 700.2
_chemical_name_common Na3.603Lu1.9(PO4)3
_space_group_IT_number 167
_space_group_name_Hall '-R 3 2"c'
_space_group_name_H-M_alt 'R -3 c :H'
_symmetry_cell_setting trigonal
_symmetry_Int_Tables_number 167
_symmetry_space_group_name_Hall '-R 3 2"c'
_symmetry_space_group_name_H-M 'R -3 c :H'
_audit_update_record
;
2022-06-02 deposited with the CCDC.	2022-07-11 downloaded from the CCDC.
;
_cell_angle_alpha 90
_cell_angle_beta 90
_cell_angle_gamma 120
_cell_formula_units_Z 6
_cell_length_a 9.11227(4)
_cell_length_b 9.11227(4)
_cell_length_c 22.3247(3)
_cell_measurement_temperature 293
_cell_volume 1605.35(2)
_computing_cell_refinement '(Jana2000; Petricek and Dusek, 2000)'
_computing_publication_material '(Jana2000; Petricek and Dusek, 2000)'
_computing_structure_refinement '(Jana2000; Petricek and Dusek, 2000)'
_diffrn_ambient_temperature 293(1)
_diffrn_detector 'image plate detector'
_diffrn_detector_type 'image plate'
_diffrn_measurement_device_type 'Huber G670 Guinier'
_diffrn_radiation_monochromator 'curved Ge(111) monochromator'
_diffrn_radiation_probe x-ray
_diffrn_radiation_type 'Co K\a~1~'
_diffrn_radiation_wavelength 1.78892
_diffrn_source 'X-ray tube'
_diffrn_source_type 'Huber G670 Guinier'
_exptl_absorpt_coefficient_mu 57.581
_exptl_absorpt_process_details '(Jana2000; Petricek, Dusek & Palatinus, 2000)'
_exptl_crystal_density_diffrn 4.3455
_exptl_crystal_density_method 'not measured'
_exptl_crystal_F_000 1893
_pd_calc_method 'Rietveld Refinement'
_pd_char_colour white
_pd_instr_location ' ?'
_pd_meas_2theta_range_inc 0.01
_pd_meas_2theta_range_max 99.992
_pd_meas_2theta_range_min 4.003
_pd_meas_number_of_points 9600
_pd_meas_scan_method step
_pd_proc_2theta_range_inc 0.01
_pd_proc_2theta_range_max 99.992
_pd_proc_2theta_range_min 4.003
_pd_proc_ls_background_function '15 Legendre polynoms'
_pd_proc_ls_pref_orient_corr none
_pd_proc_ls_profile_function Pseudo-Voigt
_pd_proc_ls_prof_R_factor 0.0534
_pd_proc_ls_prof_wR_expected 0.0045
_pd_proc_ls_prof_wR_factor 0.0856
_pd_proc_wavelength 1.78892
_refine_diff_density_max 0.79
_refine_diff_density_min -0.55
_refine_ls_goodness_of_fit_all 18.91
_refine_ls_number_constraints 2
_refine_ls_number_parameters 39
_refine_ls_number_restraints 0
_refine_ls_R_factor_all 0.0197
_refine_ls_R_factor_gt 0.0197
_refine_ls_shift/su_max 0.01562
_refine_ls_shift/su_mean 0.00165
_refine_ls_weighting_scheme sigma
_refine_ls_wR_factor_all 0.0541
_refine_ls_wR_factor_gt 0.0541
_cod_data_source_file d2dt01741e3.cif
_cod_data_source_block I
_cod_depositor_comments
;
The following automatic conversions were performed:

data item '_diffrn_radiation_probe' value 'X-ray' was changed to
'x-ray' in accordance with the
/home/data/users/saulius/crontab/automatic-downloads/rss-feeds/RSC/lib/dictionaries/cif_core.dic
dictionary named 'cif_core.dic' version 2.4.2 last updated on
2011-04-26.

Automatic conversion script
Id: cif_fix_values 7556 2019-12-06 15:28:31Z antanas 
;
_cod_original_sg_symbol_Hall '-R 3;-2"c'
_cod_original_sg_symbol_H-M 'R -3 c'
_cod_database_code 7710776

loop_
_space_group_symop_id
_space_group_symop_operation_xyz
1 x,y,z
2 -y,x-y,z
3 -x+y,-x,z
4 y,x,-z+1/2
5 x-y,-y,-z+1/2
6 -x,-x+y,-z+1/2
7 -x,-y,-z
8 y,-x+y,-z
9 x-y,x,-z
10 -y,-x,z+1/2
11 -x+y,y,z+1/2
12 x,x-y,z+1/2
13 x+2/3,y+1/3,z+1/3
14 -y+2/3,x-y+1/3,z+1/3
15 -x+y+2/3,-x+1/3,z+1/3
16 y+2/3,x+1/3,-z+5/6
17 x-y+2/3,-y+1/3,-z+5/6
18 -x+2/3,-x+y+1/3,-z+5/6
19 -x+2/3,-y+1/3,-z+1/3
20 y+2/3,-x+y+1/3,-z+1/3
21 x-y+2/3,x+1/3,-z+1/3
22 -y+2/3,-x+1/3,z+5/6
23 -x+y+2/3,y+1/3,z+5/6
24 x+2/3,x-y+1/3,z+5/6
25 x+1/3,y+2/3,z+2/3
26 -y+1/3,x-y+2/3,z+2/3
27 -x+y+1/3,-x+2/3,z+2/3
28 y+1/3,x+2/3,-z+1/6
29 x-y+1/3,-y+2/3,-z+1/6
30 -x+1/3,-x+y+2/3,-z+1/6
31 -x+1/3,-y+2/3,-z+2/3
32 y+1/3,-x+y+2/3,-z+2/3
33 x-y+1/3,x+2/3,-z+2/3
34 -y+1/3,-x+2/3,z+1/6
35 -x+y+1/3,y+2/3,z+1/6
36 x+1/3,x-y+2/3,z+1/6

loop_
_atom_site_label
_atom_site_type_symbol
_atom_site_fract_x
_atom_site_fract_y
_atom_site_fract_z
_atom_site_adp_type
_atom_site_U_iso_or_equiv
_atom_site_site_symmetry_multiplicity
_atom_site_occupancy
_atom_site_calc_flag
_atom_site_refinement_flags
_atom_site_disorder_assembly
_atom_site_disorder_group
Lu1 Lu 0 0 0.15551(8) Uani 0.0122(6) 12 0.950(9) d . . .
Na3 Na 0 0 0.25 Uiso 0.0095 6 0.53(3) d . . .
Na2 Na 0.6655(16) 0 0.25 Uiso 0.0032 18 0.453(8) d . . .
P1 P 0.2959(7) 0 0.25 Uiso 0.009(2) 18 1 d . . .
O1 O 0.214012 -0.020655 0.18246 Uiso 0.007(2) 36 1 d . . .
O2 O 0.1996(10) 0.1762(11) 0.0966(5) Uiso 0.007(2) 36 1 d . . .
Na4 Na 0 0 0.15551(8) Uiso 0.000009(2) 12 0.050(9) d . . .
Na1 Na 0.138(3) 0.077(5) 0.0232(10) Uiso 0.0345 36 0.268(11) d . . .

loop_
_atom_site_aniso_label
_atom_site_aniso_type_symbol
_atom_site_aniso_U_11
_atom_site_aniso_U_22
_atom_site_aniso_U_33
_atom_site_aniso_U_12
_atom_site_aniso_U_13
_atom_site_aniso_U_23
Lu1 Lu 0.0023(5) 0.0023(5) 0.0320(14) 0.0012(3) 0 0

loop_
_atom_type_symbol
_atom_type_scat_dispersion_real
_atom_type_scat_dispersion_imag
_atom_type_scat_source
Lu -5.1337 6.0992 'International Tables Vol C tables 4.2.6.8 and 6.1.1.1'
Na 0.1698 0.1713 'International Tables Vol C tables 4.2.6.8 and 6.1.1.1'
O 0.0110 0.0060 'International Tables Vol C tables 4.2.6.8 and 6.1.1.1'
P 0.1015 0.0932 'International Tables Vol C tables 4.2.6.8 and 6.1.1.1'

loop_
_geom_angle_atom_site_label_1
_geom_angle_atom_site_label_2
_geom_angle_atom_site_label_3
_geom_angle_site_symmetry_1
_geom_angle_site_symmetry_2
_geom_angle_site_symmetry_3
_geom_angle
_geom_angle_publ_flag
Na3 Lu1 O1 . . . 73.65(5) ?
Na3 Lu1 O1 . . 2_555 73.65(5) ?
Na3 Lu1 O1 . . 3_555 73.65(5) ?
Na3 Lu1 O2 . . . 127.3(3) ?
Na3 Lu1 O2 . . 2_555 127.3(3) ?
Na3 Lu1 O2 . . 3_555 127.3(3) ?
Na3 Lu1 Na4 . . . 0 ?
Na3 Lu1 Na1 . . . 159.7(4) ?
Na3 Lu1 Na1 . . 2_555 159.7(11) ?
Na3 Lu1 Na1 . . 3_555 159.7(4) ?
O1 Lu1 O1 . . 2_555 112.40(4) ?
O1 Lu1 O1 . . 3_555 112.40(4) ?
O1 Lu1 O2 . . . 76.8(3) ?
O1 Lu1 O2 . . 2_555 159.0(3) ?
O1 Lu1 O2 . . 3_555 78.9(4) ?
O1 Lu1 Na4 . . . 0 ?
O1 Lu1 Na1 . . . 90.2(7) ?
O1 Lu1 Na1 . . 2_555 125.0(10) ?
O1 Lu1 Na1 . . 3_555 102.5(10) ?
O1 Lu1 O1 2_555 . 3_555 112.40(4) ?
O1 Lu1 O2 2_555 . . 78.9(3) ?
O1 Lu1 O2 2_555 . 2_555 76.8(3) ?
O1 Lu1 O2 2_555 . 3_555 159.0(3) ?
O1 Lu1 Na4 2_555 . . 0 ?
O1 Lu1 Na1 2_555 . . 102.5(9) ?
O1 Lu1 Na1 2_555 . 2_555 90.2(10) ?
O1 Lu1 Na1 2_555 . 3_555 125.0(7) ?
O1 Lu1 O2 3_555 . . 159.0(3) ?
O1 Lu1 O2 3_555 . 2_555 78.9(2) ?
O1 Lu1 O2 3_555 . 3_555 76.8(3) ?
O1 Lu1 Na4 3_555 . . 0 ?
O1 Lu1 Na1 3_555 . . 125.0(5) ?
O1 Lu1 Na1 3_555 . 2_555 102.5(7) ?
O1 Lu1 Na1 3_555 . 3_555 90.2(6) ?
O2 Lu1 O2 . . 2_555 87.0(4) ?
O2 Lu1 O2 . . 3_555 87.0(4) ?
O2 Lu1 Na4 . . . 0 ?
O2 Lu1 Na1 . . . 34.1(6) ?
O2 Lu1 Na1 . . 2_555 58.6(7) ?
O2 Lu1 Na1 . . 3_555 69.0(6) ?
O2 Lu1 O2 2_555 . 3_555 87.0(5) ?
O2 Lu1 Na4 2_555 . . 0 ?
O2 Lu1 Na1 2_555 . . 69.0(7) ?
O2 Lu1 Na1 2_555 . 2_555 34.1(10) ?
O2 Lu1 Na1 2_555 . 3_555 58.6(11) ?
O2 Lu1 Na4 3_555 . . 0 ?
O2 Lu1 Na1 3_555 . . 58.6(9) ?
O2 Lu1 Na1 3_555 . 2_555 69.0(11) ?
O2 Lu1 Na1 3_555 . 3_555 34.1(8) ?
Na4 Lu1 Na1 . . . 0 ?
Na4 Lu1 Na1 . . 2_555 0 ?
Na4 Lu1 Na1 . . 3_555 0 ?
Na1 Lu1 Na1 . . 2_555 34.9(11) ?
Na1 Lu1 Na1 . . 3_555 34.9(8) ?
Na1 Lu1 Na1 2_555 . 3_555 34.9(13) ?
Lu1 Na3 Lu1 . . 4_555 180.0(5) ?
Lu1 Na3 Na2 . . 1_455 90 ?
Lu1 Na3 Na2 . . 2_545 90 ?
Lu1 Na3 Na2 . . 3_665 90 ?
Lu1 Na3 P1 . . . 90 ?
Lu1 Na3 P1 . . 2_555 90 ?
Lu1 Na3 P1 . . 3_555 90 ?
Lu1 Na3 O1 . . . 53.6746(4) ?
Lu1 Na3 O1 . . 2_555 53.6746(4) ?
Lu1 Na3 O1 . . 3_555 53.6746(4) ?
Lu1 Na3 O1 . . 4_555 126.3254(4) ?
Lu1 Na3 O1 . . 5_555 126.3254(4) ?
Lu1 Na3 O1 . . 6_555 126.3254(4) ?
Lu1 Na3 Na4 . . . 0.0(5) ?
Lu1 Na3 Na4 . . 4_555 180.0(5) ?
Lu1 Na3 Na2 4_555 . 1_455 90 ?
Lu1 Na3 Na2 4_555 . 2_545 90 ?
Lu1 Na3 Na2 4_555 . 3_665 90 ?
Lu1 Na3 P1 4_555 . . 90 ?
Lu1 Na3 P1 4_555 . 2_555 90 ?
Lu1 Na3 P1 4_555 . 3_555 90 ?
Lu1 Na3 O1 4_555 . . 126.3254(4) ?
Lu1 Na3 O1 4_555 . 2_555 126.3254(4) ?
Lu1 Na3 O1 4_555 . 3_555 126.3254(4) ?
Lu1 Na3 O1 4_555 . 4_555 53.6746(4) ?
Lu1 Na3 O1 4_555 . 5_555 53.6746(4) ?
Lu1 Na3 O1 4_555 . 6_555 53.6746(4) ?
Lu1 Na3 Na4 4_555 . . 180.0(5) ?
Lu1 Na3 Na4 4_555 . 4_555 0.0(5) ?
Na2 Na3 Na2 1_455 . 2_545 120.0000(3) ?
Na2 Na3 Na2 1_455 . 3_665 120.0(3) ?
Na2 Na3 P1 1_455 . . 180.0(5) ?
Na2 Na3 P1 1_455 . 2_555 60.0000(3) ?
Na2 Na3 P1 1_455 . 3_555 60.00(16) ?
Na2 Na3 O1 1_455 . . 143.4287(4) ?
Na2 Na3 O1 1_455 . 2_555 69.7510(2) ?
Na2 Na3 O1 1_455 . 3_555 62.8053(3) ?
Na2 Na3 O1 1_455 . 4_555 62.8053(2) ?
Na2 Na3 O1 1_455 . 5_555 143.4288(4) ?
Na2 Na3 O1 1_455 . 6_555 69.7510(3) ?
Na2 Na3 Na4 1_455 . . 90 ?
Na2 Na3 Na4 1_455 . 4_555 90 ?
Na2 Na3 Na2 2_545 . 3_665 120.0(3) ?
Na2 Na3 P1 2_545 . . 60.0000(3) ?
Na2 Na3 P1 2_545 . 2_555 180.0(5) ?
Na2 Na3 P1 2_545 . 3_555 60.00(16) ?
Na2 Na3 O1 2_545 . . 62.8053(2) ?
Na2 Na3 O1 2_545 . 2_555 143.4287(4) ?
Na2 Na3 O1 2_545 . 3_555 69.7510(3) ?
Na2 Na3 O1 2_545 . 4_555 143.4287(4) ?
Na2 Na3 O1 2_545 . 5_555 69.7510(2) ?
Na2 Na3 O1 2_545 . 6_555 62.8053(3) ?
Na2 Na3 Na4 2_545 . . 90 ?
Na2 Na3 Na4 2_545 . 4_555 90 ?
Na2 Na3 P1 3_665 . . 60.0(3) ?
Na2 Na3 P1 3_665 . 2_555 60.0(3) ?
Na2 Na3 P1 3_665 . 3_555 180.0(5) ?
Na2 Na3 O1 3_665 . . 69.8(3) ?
Na2 Na3 O1 3_665 . 2_555 62.8(2) ?
Na2 Na3 O1 3_665 . 3_555 143.43(4) ?
Na2 Na3 O1 3_665 . 4_555 69.8(3) ?
Na2 Na3 O1 3_665 . 5_555 62.8(2) ?
Na2 Na3 O1 3_665 . 6_555 143.43(4) ?
Na2 Na3 Na4 3_665 . . 90 ?
Na2 Na3 Na4 3_665 . 4_555 90 ?
P1 Na3 P1 . . 2_555 120.0000(3) ?
P1 Na3 P1 . . 3_555 120.00(16) ?
P1 Na3 O1 . . . 36.5713(4) ?
P1 Na3 O1 . . 2_555 110.2490(2) ?
P1 Na3 O1 . . 3_555 117.1947(3) ?
P1 Na3 O1 . . 4_555 117.1947(2) ?
P1 Na3 O1 . . 5_555 36.5713(4) ?
P1 Na3 O1 . . 6_555 110.2490(3) ?
P1 Na3 Na4 . . . 90 ?
P1 Na3 Na4 . . 4_555 90 ?
P1 Na3 P1 2_555 . 3_555 120.00(16) ?
P1 Na3 O1 2_555 . . 117.1947(2) ?
P1 Na3 O1 2_555 . 2_555 36.5713(4) ?
P1 Na3 O1 2_555 . 3_555 110.2490(3) ?
P1 Na3 O1 2_555 . 4_555 36.5713(4) ?
P1 Na3 O1 2_555 . 5_555 110.2490(2) ?
P1 Na3 O1 2_555 . 6_555 117.1947(3) ?
P1 Na3 Na4 2_555 . . 90 ?
P1 Na3 Na4 2_555 . 4_555 90 ?
P1 Na3 O1 3_555 . . 110.25(13) ?
P1 Na3 O1 3_555 . 2_555 117.19(12) ?
P1 Na3 O1 3_555 . 3_555 36.571(17) ?
P1 Na3 O1 3_555 . 4_555 110.25(13) ?
P1 Na3 O1 3_555 . 5_555 117.19(12) ?
P1 Na3 O1 3_555 . 6_555 36.571(17) ?
P1 Na3 Na4 3_555 . . 90 ?
P1 Na3 Na4 3_555 . 4_555 90 ?
O1 Na3 O1 . . 2_555 88.4898(5) ?
O1 Na3 O1 . . 3_555 88.4898(6) ?
O1 Na3 O1 . . 4_555 139.5020(3) ?
O1 Na3 O1 . . 5_555 73.1425(8) ?
O1 Na3 O1 . . 6_555 125.6106(4) ?
O1 Na3 Na4 . . . 53.6746(4) ?
O1 Na3 Na4 . . 4_555 126.3254(4) ?
O1 Na3 O1 2_555 . 3_555 88.4898(6) ?
O1 Na3 O1 2_555 . 4_555 73.1425(8) ?
O1 Na3 O1 2_555 . 5_555 125.6106(4) ?
O1 Na3 O1 2_555 . 6_555 139.5020(3) ?
O1 Na3 Na4 2_555 . . 53.6746(4) ?
O1 Na3 Na4 2_555 . 4_555 126.3254(4) ?
O1 Na3 O1 3_555 . 4_555 125.6106(4) ?
O1 Na3 O1 3_555 . 5_555 139.5020(3) ?
O1 Na3 O1 3_555 . 6_555 73.1425(8) ?
O1 Na3 Na4 3_555 . . 53.6746(4) ?
O1 Na3 Na4 3_555 . 4_555 126.3254(4) ?
O1 Na3 O1 4_555 . 5_555 88.4898(5) ?
O1 Na3 O1 4_555 . 6_555 88.4898(6) ?
O1 Na3 Na4 4_555 . . 126.3254(4) ?
O1 Na3 Na4 4_555 . 4_555 53.6746(4) ?
O1 Na3 O1 5_555 . 6_555 88.4898(6) ?
O1 Na3 Na4 5_555 . . 126.3254(4) ?
O1 Na3 Na4 5_555 . 4_555 53.6746(4) ?
O1 Na3 Na4 6_555 . . 126.3254(4) ?
O1 Na3 Na4 6_555 . 4_555 53.6746(4) ?
Na4 Na3 Na4 . . 4_555 180.0(5) ?
Na3 Na2 P1 1_655 . 2_655 53.9(3) ?
Na3 Na2 P1 1_655 . 3_655 53.9(2) ?
Na3 Na2 O1 1_655 . 3_655 50.2(2) ?
Na3 Na2 O1 1_655 . 4_655 50.2(2) ?
Na3 Na2 O1 1_655 . 20_555 105.0(3) ?
Na3 Na2 O1 1_655 . 36_545 105.0(3) ?
Na3 Na2 O2 1_655 . 19_555 153.19(19) ?
Na3 Na2 O2 1_655 . 20_555 85.3(4) ?
Na3 Na2 O2 1_655 . 35_545 153.2(3) ?
Na3 Na2 O2 1_655 . 36_545 85.3(4) ?
Na3 Na2 Na1 1_655 . 15_555 116.9(9) ?
Na3 Na2 Na1 1_655 . 28_545 116.9(9) ?
Na3 Na2 Na1 1_655 . 20_555 101.8(12) ?
Na3 Na2 Na1 1_655 . 36_545 101.8(10) ?
P1 Na2 P1 2_655 . 3_655 107.9(5) ?
P1 Na2 O1 2_655 . 3_655 95.0(4) ?
P1 Na2 O1 2_655 . 4_655 32.85(11) ?
P1 Na2 O1 2_655 . 20_555 83.84(13) ?
P1 Na2 O1 2_655 . 36_545 114.28(17) ?
P1 Na2 O2 2_655 . 19_555 99.8(2) ?
P1 Na2 O2 2_655 . 20_555 32.0(3) ?
P1 Na2 O2 2_655 . 35_545 151.6(4) ?
P1 Na2 O2 2_655 . 36_545 138.7(6) ?
P1 Na2 Na1 2_655 . 15_555 82.7(7) ?
P1 Na2 Na1 2_655 . 28_545 131.2(5) ?
P1 Na2 Na1 2_655 . 20_555 56.6(9) ?
P1 Na2 Na1 2_655 . 36_545 142.4(6) ?
P1 Na2 O1 3_655 . 3_655 32.85(11) ?
P1 Na2 O1 3_655 . 4_655 95.0(4) ?
P1 Na2 O1 3_655 . 20_555 114.28(17) ?
P1 Na2 O1 3_655 . 36_545 83.84(12) ?
P1 Na2 O2 3_655 . 19_555 151.6(4) ?
P1 Na2 O2 3_655 . 20_555 138.7(6) ?
P1 Na2 O2 3_655 . 35_545 99.8(3) ?
P1 Na2 O2 3_655 . 36_545 32.0(3) ?
P1 Na2 Na1 3_655 . 15_555 131.2(6) ?
P1 Na2 Na1 3_655 . 28_545 82.7(7) ?
P1 Na2 Na1 3_655 . 20_555 142.4(11) ?
P1 Na2 Na1 3_655 . 36_545 56.6(11) ?
O1 Na2 O1 3_655 . 4_655 100.4(4) ?
O1 Na2 O1 3_655 . 20_555 83.26(13) ?
O1 Na2 O1 3_655 . 36_545 116.6(2) ?
O1 Na2 O2 3_655 . 19_555 140.2(3) ?
O1 Na2 O2 3_655 . 20_555 116.9(5) ?
O1 Na2 O2 3_655 . 35_545 111.9(2) ?
O1 Na2 O2 3_655 . 36_545 56.0(3) ?
O1 Na2 Na1 3_655 . 15_555 161.9(8) ?
O1 Na2 Na1 3_655 . 28_545 68.1(9) ?
O1 Na2 Na1 3_655 . 20_555 150.7(12) ?
O1 Na2 Na1 3_655 . 36_545 52.4(9) ?
O1 Na2 O1 4_655 . 20_555 116.6(2) ?
O1 Na2 O1 4_655 . 36_545 83.26(13) ?
O1 Na2 O2 4_655 . 19_555 111.9(2) ?
O1 Na2 O2 4_655 . 20_555 56.0(3) ?
O1 Na2 O2 4_655 . 35_545 140.2(3) ?
O1 Na2 O2 4_655 . 36_545 116.9(4) ?
O1 Na2 Na1 4_655 . 15_555 68.1(9) ?
O1 Na2 Na1 4_655 . 28_545 161.9(7) ?
O1 Na2 Na1 4_655 . 20_555 52.4(12) ?
O1 Na2 Na1 4_655 . 36_545 150.7(12) ?
O1 Na2 O1 20_555 . 36_545 150.1(6) ?
O1 Na2 O2 20_555 . 19_555 62.2(3) ?
O1 Na2 O2 20_555 . 20_555 66.1(3) ?
O1 Na2 O2 20_555 . 35_545 90.3(4) ?
O1 Na2 O2 20_555 . 36_545 116.6(3) ?
O1 Na2 Na1 20_555 . 15_555 114.2(7) ?
O1 Na2 Na1 20_555 . 28_545 50.0(4) ?
O1 Na2 Na1 20_555 . 20_555 98.8(9) ?
O1 Na2 Na1 20_555 . 36_545 75.0(8) ?
O1 Na2 O2 36_545 . 19_555 90.3(4) ?
O1 Na2 O2 36_545 . 20_555 116.6(3) ?
O1 Na2 O2 36_545 . 35_545 62.2(3) ?
O1 Na2 O2 36_545 . 36_545 66.1(3) ?
O1 Na2 Na1 36_545 . 15_555 50.0(4) ?
O1 Na2 Na1 36_545 . 28_545 114.2(6) ?
O1 Na2 Na1 36_545 . 20_555 75.0(7) ?
O1 Na2 Na1 36_545 . 36_545 98.8(6) ?
O2 Na2 O2 19_555 . 20_555 68.1(4) ?
O2 Na2 O2 19_555 . 35_545 53.6(4) ?
O2 Na2 O2 19_555 . 36_545 121.4(5) ?
O2 Na2 Na1 19_555 . 15_555 57.5(9) ?
O2 Na2 Na1 19_555 . 28_545 74.4(9) ?
O2 Na2 Na1 19_555 . 20_555 60.5(12) ?
O2 Na2 Na1 19_555 . 36_545 97.3(11) ?
O2 Na2 O2 20_555 . 35_545 121.4(6) ?
O2 Na2 O2 20_555 . 36_545 170.5(8) ?
O2 Na2 Na1 20_555 . 15_555 69.3(5) ?
O2 Na2 Na1 20_555 . 28_545 115.3(5) ?
O2 Na2 Na1 20_555 . 20_555 42.1(7) ?
O2 Na2 Na1 20_555 . 36_545 140.9(8) ?
O2 Na2 O2 35_545 . 36_545 68.1(4) ?
O2 Na2 Na1 35_545 . 15_555 74.4(9) ?
O2 Na2 Na1 35_545 . 28_545 57.5(8) ?
O2 Na2 Na1 35_545 . 20_555 97.3(11) ?
O2 Na2 Na1 35_545 . 36_545 60.5(8) ?
O2 Na2 Na1 36_545 . 15_555 115.3(5) ?
O2 Na2 Na1 36_545 . 28_545 69.3(6) ?
O2 Na2 Na1 36_545 . 20_555 140.9(7) ?
O2 Na2 Na1 36_545 . 36_545 42.1(9) ?
Na1 Na2 Na1 15_555 . 28_545 126.3(13) ?
Na1 Na2 Na1 15_555 . 20_555 27.9(9) ?
Na1 Na2 Na1 15_555 . 36_545 134.3(11) ?
Na1 Na2 Na1 28_545 . 20_555 134.3(15) ?
Na1 Na2 Na1 28_545 . 36_545 27.9(12) ?
Na1 Na2 Na1 20_555 . 36_545 156.4(16) ?
Na3 P1 Na2 . . 2_545 66.1(3) ?
Na3 P1 Na2 . . 3_665 66.1(3) ?
Na3 P1 O1 . . . 66.7(2) ?
Na3 P1 O1 . . 5_555 66.7(2) ?
Na3 P1 O2 . . 19_555 123.5(5) ?
Na3 P1 O2 . . 35_545 123.5(5) ?
Na3 P1 Na1 . . 19_555 111.5(10) ?
Na3 P1 Na1 . . 35_545 111.5(12) ?
Na2 P1 Na2 2_545 . 3_665 132.1(4) ?
Na2 P1 O1 2_545 . . 75.49(13) ?
Na2 P1 O1 2_545 . 5_555 85.98(16) ?
Na2 P1 O2 2_545 . 19_555 164.8(5) ?
Na2 P1 O2 2_545 . 35_545 58.8(5) ?
Na2 P1 Na1 2_545 . 19_555 149.0(6) ?
Na2 P1 Na1 2_545 . 35_545 55.9(9) ?
Na2 P1 O1 3_665 . . 85.98(16) ?
Na2 P1 O1 3_665 . 5_555 75.49(14) ?
Na2 P1 O2 3_665 . 19_555 58.8(5) ?
Na2 P1 O2 3_665 . 35_545 164.8(5) ?
Na2 P1 Na1 3_665 . 19_555 55.9(11) ?
Na2 P1 Na1 3_665 . 35_545 149.0(7) ?
O1 P1 O1 . . 5_555 133.5(4) ?
O1 P1 O2 . . 19_555 96.9(4) ?
O1 P1 O2 . . 35_545 108.4(4) ?
O1 P1 Na1 . . 19_555 133.7(8) ?
O1 P1 Na1 . . 35_545 66.3(10) ?
O1 P1 O2 5_555 . 19_555 108.4(4) ?
O1 P1 O2 5_555 . 35_545 96.9(5) ?
O1 P1 Na1 5_555 . 19_555 66.3(5) ?
O1 P1 Na1 5_555 . 35_545 133.7(6) ?
O2 P1 O2 19_555 . 35_545 113.0(7) ?
O2 P1 Na1 19_555 . 19_555 43.0(7) ?
O2 P1 Na1 19_555 . 35_545 109.1(10) ?
O2 P1 Na1 35_545 . 19_555 109.1(11) ?
O2 P1 Na1 35_545 . 35_545 43.0(10) ?
Na1 P1 Na1 19_555 . 35_545 137.1(15) ?
Lu1 O1 Na3 . . . 52.68(5) ?
Lu1 O1 Na2 . . 2_545 92.26(15) ?
Lu1 O1 Na2 . . 21_445 97.3(4) ?
Lu1 O1 P1 . . . 128.9(2) ?
Lu1 O1 O1 . . 5_555 105.77(5) ?
Lu1 O1 O1 . . 19_555 90.434(11) ?
Lu1 O1 O2 . . . 52.11(19) ?
Lu1 O1 O2 . . 3_555 51.0(3) ?
Lu1 O1 O2 . . 19_555 134.3(3) ?
Lu1 O1 O2 . . 35_545 141.6(3) ?
Lu1 O1 Na4 . . . 0.0(5) ?
Lu1 O1 Na1 . . 28_545 139.7(6) ?
Lu1 O1 Na1 . . 35_545 134.4(9) ?
Na3 O1 Na2 . . 2_545 67.0(2) ?
Na3 O1 Na2 . . 21_445 149.6(4) ?
Na3 O1 P1 . . . 76.7(2) ?
Na3 O1 O1 . . 5_555 53.4287(4) ?
Na3 O1 O1 . . 19_555 101.3267(3) ?
Na3 O1 O2 . . . 94.5(2) ?
Na3 O1 O2 . . 3_555 93.0(3) ?
Na3 O1 O2 . . 19_555 99.5(3) ?
Na3 O1 O2 . . 35_545 94.5(3) ?
Na3 O1 Na4 . . . 52.68(5) ?
Na3 O1 Na1 . . 28_545 151.3(4) ?
Na3 O1 Na1 . . 35_545 122.1(8) ?
Na2 O1 Na2 2_545 . 21_445 126.3(4) ?
Na2 O1 P1 2_545 . . 71.66(7) ?
Na2 O1 O1 2_545 . 5_555 65.26(11) ?
Na2 O1 O1 2_545 . 19_555 162.27(13) ?
Na2 O1 O2 2_545 . . 141.98(18) ?
Na2 O1 O2 2_545 . 3_555 80.6(2) ?
Na2 O1 O2 2_545 . 19_555 110.2(3) ?
Na2 O1 O2 2_545 . 35_545 52.6(2) ?
Na2 O1 Na4 2_545 . . 92.26(15) ?
Na2 O1 Na1 2_545 . 28_545 85.2(5) ?
Na2 O1 Na1 2_545 . 35_545 56.3(9) ?
Na2 O1 P1 21_445 . . 131.7(4) ?
Na2 O1 O1 21_445 . 5_555 154.1(3) ?
Na2 O1 O1 21_445 . 19_555 70.6(3) ?
Na2 O1 O2 21_445 . . 57.7(5) ?
Na2 O1 O2 21_445 . 3_555 66.1(4) ?
Na2 O1 O2 21_445 . 19_555 99.8(4) ?
Na2 O1 O2 21_445 . 35_545 115.4(5) ?
Na2 O1 Na4 21_445 . . 97.3(4) ?
Na2 O1 Na1 21_445 . 28_545 54.9(6) ?
Na2 O1 Na1 21_445 . 35_545 81.0(7) ?
P1 O1 O1 . . 5_555 23.3(2) ?
P1 O1 O1 . . 19_555 93.12(4) ?
P1 O1 O2 . . . 138.5(2) ?
P1 O1 O2 . . 3_555 152.3(2) ?
P1 O1 O2 . . 19_555 39.6(3) ?
P1 O1 O2 . . 35_545 34.2(3) ?
P1 O1 Na4 . . . 128.9(2) ?
P1 O1 Na1 . . 28_545 88.3(6) ?
P1 O1 Na1 . . 35_545 75.8(6) ?
O1 O1 O1 5_555 . 19_555 97.1607(3) ?
O1 O1 O2 5_555 . . 130.6(2) ?
O1 O1 O2 5_555 . 3_555 138.7(2) ?
O1 O1 O2 5_555 . 19_555 55.3(3) ?
O1 O1 O2 5_555 . 35_545 49.4(3) ?
O1 O1 Na4 5_555 . . 105.77(5) ?
O1 O1 Na1 5_555 . 28_545 109.4(5) ?
O1 O1 Na1 5_555 . 35_545 90.8(5) ?
O1 O1 O2 19_555 . . 48.34(16) ?
O1 O1 O2 19_555 . 3_555 114.2(2) ?
O1 O1 O2 19_555 . 19_555 56.9(3) ?
O1 O1 O2 19_555 . 35_545 118.28(19) ?
O1 O1 Na4 19_555 . . 90.434(11) ?
O1 O1 Na1 19_555 . 28_545 103.9(5) ?
O1 O1 Na1 19_555 . 35_545 130.0(10) ?
O2 O1 O2 . . 3_555 66.9(3) ?
O2 O1 O2 . . 19_555 105.3(3) ?
O2 O1 O2 . . 35_545 165.3(3) ?
O2 O1 Na4 . . . 52.11(19) ?
O2 O1 Na1 . . 28_545 112.5(5) ?
O2 O1 Na1 . . 35_545 137.6(6) ?
O2 O1 O2 3_555 . 19_555 165.9(4) ?
O2 O1 O2 3_555 . 35_545 124.1(3) ?
O2 O1 Na4 3_555 . . 51.0(3) ?
O2 O1 Na1 3_555 . 28_545 89.1(6) ?
O2 O1 Na1 3_555 . 35_545 88.8(8) ?
O2 O1 O2 19_555 . 35_545 61.7(3) ?
O2 O1 Na4 19_555 . . 134.3(3) ?
O2 O1 Na1 19_555 . 28_545 83.1(6) ?
O2 O1 Na1 19_555 . 35_545 90.1(9) ?
O2 O1 Na4 35_545 . . 141.6(3) ?
O2 O1 Na1 35_545 . 28_545 61.4(6) ?
O2 O1 Na1 35_545 . 35_545 42.2(6) ?
Na4 O1 Na1 . . 28_545 139.7(6) ?
Na4 O1 Na1 . . 35_545 134.4(9) ?
Na1 O1 Na1 28_545 . 35_545 29.2(9) ?
Lu1 O2 Na2 . . 19_555 85.8(4) ?
Lu1 O2 Na2 . . 21_445 95.3(4) ?
Lu1 O2 P1 . . 19_555 153.8(7) ?
Lu1 O2 O1 . . . 51.1(2) ?
Lu1 O2 O1 . . 2_555 50.1(2) ?
Lu1 O2 O1 . . 19_555 111.4(5) ?
Lu1 O2 O1 . . 23_554 164.7(5) ?
Lu1 O2 O2 . . 2_555 46.5(3) ?
Lu1 O2 O2 . . 3_555 46.5(3) ?
Lu1 O2 O2 . . 29_555 139.9(6) ?
Lu1 O2 Na4 . . . 0.0(5) ?
Lu1 O2 Na1 . . . 104.0(9) ?
Lu1 O2 Na1 . . 2_555 78.9(7) ?
Lu1 O2 Na1 . . 3_555 70.5(6) ?
Lu1 O2 Na1 . . 9_555 108.4(8) ?
Na2 O2 Na2 19_555 . 21_445 164.5(5) ?
Na2 O2 P1 19_555 . 19_555 96.7(5) ?
Na2 O2 O1 19_555 . . 132.3(4) ?
Na2 O2 O1 19_555 . 2_555 51.7(2) ?
Na2 O2 O1 19_555 . 19_555 110.8(4) ?
Na2 O2 O1 19_555 . 23_554 105.1(4) ?
Na2 O2 O2 19_555 . 2_555 50.3(3) ?
Na2 O2 O2 19_555 . 3_555 109.9(4) ?
Na2 O2 O2 19_555 . 29_555 63.2(4) ?
Na2 O2 Na4 19_555 . . 85.8(4) ?
Na2 O2 Na1 19_555 . . 92.3(15) ?
Na2 O2 Na1 19_555 . 2_555 55.4(13) ?
Na2 O2 Na1 19_555 . 3_555 91.3(10) ?
Na2 O2 Na1 19_555 . 9_555 67.3(10) ?
Na2 O2 P1 21_445 . 19_555 89.2(6) ?
Na2 O2 O1 21_445 . . 56.2(3) ?
Na2 O2 O1 21_445 . 2_555 138.2(5) ?
Na2 O2 O1 21_445 . 19_555 83.3(4) ?
Na2 O2 O1 21_445 . 23_554 71.3(3) ?
Na2 O2 O2 21_445 . 2_555 121.1(5) ?
Na2 O2 O2 21_445 . 3_555 61.6(4) ?
Na2 O2 O2 21_445 . 29_555 121.5(5) ?
Na2 O2 Na4 21_445 . . 95.3(4) ?
Na2 O2 Na1 21_445 . . 72.4(15) ?
Na2 O2 Na1 21_445 . 2_555 109.5(13) ?
Na2 O2 Na1 21_445 . 3_555 74.6(11) ?
Na2 O2 Na1 21_445 . 9_555 97.8(10) ?
P1 O2 O1 19_555 . . 113.5(6) ?
P1 O2 O1 19_555 . 2_555 112.4(5) ?
P1 O2 O1 19_555 . 19_555 43.5(2) ?
P1 O2 O1 19_555 . 23_554 37.4(3) ?
P1 O2 O2 19_555 . 2_555 146.3(7) ?
P1 O2 O2 19_555 . 3_555 150.0(7) ?
P1 O2 O2 19_555 . 29_555 33.5(4) ?
P1 O2 Na4 19_555 . . 153.8(7) ?
P1 O2 Na1 19_555 . . 102.0(10) ?
P1 O2 Na1 19_555 . 2_555 123.7(10) ?
P1 O2 Na1 19_555 . 3_555 135.2(9) ?
P1 O2 Na1 19_555 . 9_555 96.4(8) ?
O1 O2 O1 . . 2_555 82.1(3) ?
O1 O2 O1 . . 19_555 74.7(3) ?
O1 O2 O1 . . 23_554 121.4(4) ?
O1 O2 O2 . . 2_555 96.7(4) ?
O1 O2 O2 . . 3_555 57.6(3) ?
O1 O2 O2 . . 29_555 137.1(5) ?
O1 O2 Na4 . . . 51.1(2) ?
O1 O2 Na1 . . . 114.7(16) ?
O1 O2 Na1 . . 2_555 121.1(10) ?
O1 O2 Na1 . . 3_555 91.8(6) ?
O1 O2 Na1 . . 9_555 138.1(6) ?
O1 O2 O1 2_555 . 19_555 88.9(4) ?
O1 O2 O1 2_555 . 23_554 145.2(4) ?
O1 O2 O2 2_555 . 2_555 55.5(3) ?
O1 O2 O2 2_555 . 3_555 95.3(4) ?
O1 O2 O2 2_555 . 29_555 89.9(5) ?
O1 O2 Na4 2_555 . . 50.1(2) ?
O1 O2 Na1 2_555 . . 131.4(11) ?
O1 O2 Na1 2_555 . 2_555 88.3(10) ?
O1 O2 Na1 2_555 . 3_555 107.0(9) ?
O1 O2 Na1 2_555 . 9_555 113.8(11) ?
O1 O2 O1 19_555 . 23_554 75.3(2) ?
O1 O2 O2 19_555 . 2_555 144.3(5) ?
O1 O2 O2 19_555 . 3_555 130.8(5) ?
O1 O2 O2 19_555 . 29_555 63.0(3) ?
O1 O2 Na4 19_555 . . 111.4(5) ?
O1 O2 Na1 19_555 . . 138.6(9) ?
O1 O2 Na1 19_555 . 2_555 163.3(12) ?
O1 O2 Na1 19_555 . 3_555 157.8(11) ?
O1 O2 Na1 19_555 . 9_555 139.9(7) ?
O1 O2 O2 23_554 . 2_555 134.3(5) ?
O1 O2 O2 23_554 . 3_555 118.5(5) ?
O1 O2 O2 23_554 . 29_555 55.3(3) ?
O1 O2 Na4 23_554 . . 164.7(5) ?
O1 O2 Na1 23_554 . . 65.5(8) ?
O1 O2 Na1 23_554 . 2_555 98.2(7) ?
O1 O2 Na1 23_554 . 3_555 98.0(7) ?
O1 O2 Na1 23_554 . 9_555 67.4(9) ?
O2 O2 O2 2_555 . 3_555 60.0(4) ?
O2 O2 O2 2_555 . 29_555 113.1(6) ?
O2 O2 Na4 2_555 . . 46.5(3) ?
O2 O2 Na1 2_555 . . 76.7(9) ?
O2 O2 Na1 2_555 . 2_555 36.8(7) ?
O2 O2 Na1 2_555 . 3_555 53.3(10) ?
O2 O2 Na1 2_555 . 9_555 67.4(10) ?
O2 O2 O2 3_555 . 29_555 165.2(6) ?
O2 O2 Na4 3_555 . . 46.5(3) ?
O2 O2 Na1 3_555 . . 64.2(12) ?
O2 O2 Na1 3_555 . 2_555 65.9(11) ?
O2 O2 Na1 3_555 . 3_555 34.6(6) ?
O2 O2 Na1 3_555 . 9_555 81.7(5) ?
O2 O2 Na4 29_555 . . 139.9(6) ?
O2 O2 Na1 29_555 . . 102.1(14) ?
O2 O2 Na1 29_555 . 2_555 100.6(11) ?
O2 O2 Na1 29_555 . 3_555 130.6(7) ?
O2 O2 Na1 29_555 . 9_555 83.5(6) ?
Na4 O2 Na1 . . . 104.0(9) ?
Na4 O2 Na1 . . 2_555 78.9(7) ?
Na4 O2 Na1 . . 3_555 70.5(6) ?
Na4 O2 Na1 . . 9_555 108.4(8) ?
Na1 O2 Na1 . . 2_555 43.4(15) ?
Na1 O2 Na1 . . 3_555 33.5(10) ?
Na1 O2 Na1 . . 9_555 26.2(18) ?
Na1 O2 Na1 2_555 . 3_555 36.9(16) ?
Na1 O2 Na1 2_555 . 9_555 30.8(11) ?
Na1 O2 Na1 3_555 . 9_555 47.1(7) ?
Lu1 Na4 Na3 . . . 0 ?
Lu1 Na4 O1 . . . 0 ?
Lu1 Na4 O1 . . 2_555 0 ?
Lu1 Na4 O1 . . 3_555 0 ?
Lu1 Na4 O2 . . . 0 ?
Lu1 Na4 O2 . . 2_555 0 ?
Lu1 Na4 O2 . . 3_555 0 ?
Lu1 Na4 Na1 . . . 0 ?
Lu1 Na4 Na1 . . 2_555 0 ?
Lu1 Na4 Na1 . . 3_555 0 ?
Na3 Na4 O1 . . . 73.65(5) ?
Na3 Na4 O1 . . 2_555 73.65(5) ?
Na3 Na4 O1 . . 3_555 73.65(5) ?
Na3 Na4 O2 . . . 127.3(3) ?
Na3 Na4 O2 . . 2_555 127.3(3) ?
Na3 Na4 O2 . . 3_555 127.3(3) ?
Na3 Na4 Na1 . . . 159.7(4) ?
Na3 Na4 Na1 . . 2_555 159.7(11) ?
Na3 Na4 Na1 . . 3_555 159.7(4) ?
O1 Na4 O1 . . 2_555 112.40(4) ?
O1 Na4 O1 . . 3_555 112.40(4) ?
O1 Na4 O2 . . . 76.8(3) ?
O1 Na4 O2 . . 2_555 159.0(3) ?
O1 Na4 O2 . . 3_555 78.9(4) ?
O1 Na4 Na1 . . . 90.2(7) ?
O1 Na4 Na1 . . 2_555 125.0(10) ?
O1 Na4 Na1 . . 3_555 102.5(10) ?
O1 Na4 O1 2_555 . 3_555 112.40(4) ?
O1 Na4 O2 2_555 . . 78.9(3) ?
O1 Na4 O2 2_555 . 2_555 76.8(3) ?
O1 Na4 O2 2_555 . 3_555 159.0(3) ?
O1 Na4 Na1 2_555 . . 102.5(9) ?
O1 Na4 Na1 2_555 . 2_555 90.2(10) ?
O1 Na4 Na1 2_555 . 3_555 125.0(7) ?
O1 Na4 O2 3_555 . . 159.0(3) ?
O1 Na4 O2 3_555 . 2_555 78.9(2) ?
O1 Na4 O2 3_555 . 3_555 76.8(3) ?
O1 Na4 Na1 3_555 . . 125.0(5) ?
O1 Na4 Na1 3_555 . 2_555 102.5(7) ?
O1 Na4 Na1 3_555 . 3_555 90.2(6) ?
O2 Na4 O2 . . 2_555 87.0(4) ?
O2 Na4 O2 . . 3_555 87.0(4) ?
O2 Na4 Na1 . . . 34.1(6) ?
O2 Na4 Na1 . . 2_555 58.6(7) ?
O2 Na4 Na1 . . 3_555 69.0(6) ?
O2 Na4 O2 2_555 . 3_555 87.0(5) ?
O2 Na4 Na1 2_555 . . 69.0(7) ?
O2 Na4 Na1 2_555 . 2_555 34.1(10) ?
O2 Na4 Na1 2_555 . 3_555 58.6(11) ?
O2 Na4 Na1 3_555 . . 58.6(9) ?
O2 Na4 Na1 3_555 . 2_555 69.0(11) ?
O2 Na4 Na1 3_555 . 3_555 34.1(8) ?
Na1 Na4 Na1 . . 2_555 34.9(11) ?
Na1 Na4 Na1 . . 3_555 34.9(8) ?
Na1 Na4 Na1 2_555 . 3_555 34.9(13) ?
Lu1 Na1 Na2 . . 26_544 151.7(16) ?
Lu1 Na1 Na2 . . 21_445 72.8(7) ?
Lu1 Na1 P1 . . 19_555 76.8(6) ?
Lu1 Na1 O1 . . 28_545 113.8(13) ?
Lu1 Na1 O1 . . 23_554 113.4(8) ?
Lu1 Na1 O2 . . . 41.9(6) ?
Lu1 Na1 O2 . . 2_555 40.5(4) ?
Lu1 Na1 O2 . . 3_555 42.5(4) ?
Lu1 Na1 O2 . . 8_555 153.1(16) ?
Lu1 Na1 Na4 . . . 0.0(5) ?
Lu1 Na1 Na1 . . 2_555 72.6(10) ?
Lu1 Na1 Na1 . . 3_555 72.6(10) ?
Lu1 Na1 Na1 . . 7_555 95.2(9) ?
Lu1 Na1 Na1 . . 8_555 121(2) ?
Lu1 Na1 Na1 . . 9_555 121(2) ?
Na2 Na1 Na2 26_544 . 21_445 112.3(8) ?
Na2 Na1 P1 26_544 . 19_555 79.7(8) ?
Na2 Na1 O1 26_544 . 28_545 87.1(7) ?
Na2 Na1 O1 26_544 . 23_554 49.0(5) ?
Na2 Na1 O2 26_544 . . 112.9(15) ?
Na2 Na1 O2 26_544 . 2_555 130.0(16) ?
Na2 Na1 O2 26_544 . 3_555 165.6(17) ?
Na2 Na1 O2 26_544 . 8_555 55.2(5) ?
Na2 Na1 Na4 26_544 . . 151.7(16) ?
Na2 Na1 Na1 26_544 . 2_555 103.7(19) ?
Na2 Na1 Na1 26_544 . 3_555 130.9(13) ?
Na2 Na1 Na1 26_544 . 7_555 98.2(11) ?
Na2 Na1 Na1 26_544 . 8_555 86.1(16) ?
Na2 Na1 Na1 26_544 . 9_555 53.7(18) ?
Na2 Na1 P1 21_445 . 19_555 67.5(6) ?
Na2 Na1 O1 21_445 . 28_545 50.1(9) ?
Na2 Na1 O1 21_445 . 23_554 71.3(7) ?
Na2 Na1 O2 21_445 . . 65.5(10) ?
Na2 Na1 O2 21_445 . 2_555 112.7(9) ?
Na2 Na1 O2 21_445 . 3_555 64.1(10) ?
Na2 Na1 O2 21_445 . 8_555 100.6(15) ?
Na2 Na1 Na4 21_445 . . 72.8(7) ?
Na2 Na1 Na1 21_445 . 2_555 143.5(16) ?
Na2 Na1 Na1 21_445 . 3_555 99(2) ?
Na2 Na1 Na1 21_445 . 7_555 136(2) ?
Na2 Na1 Na1 21_445 . 8_555 98(3) ?
Na2 Na1 Na1 21_445 . 9_555 165(2) ?
P1 Na1 O1 19_555 . 28_545 104.0(10) ?
P1 Na1 O1 19_555 . 23_554 37.8(4) ?
P1 Na1 O2 19_555 . . 35.0(6) ?
P1 Na1 O2 19_555 . 2_555 98.1(11) ?
P1 Na1 O2 19_555 . 3_555 109.8(9) ?
P1 Na1 O2 19_555 . 8_555 125.7(8) ?
P1 Na1 Na4 19_555 . . 76.8(6) ?
P1 Na1 Na1 19_555 . 2_555 115(2) ?
P1 Na1 Na1 19_555 . 3_555 149.0(14) ?
P1 Na1 Na1 19_555 . 7_555 152(2) ?
P1 Na1 Na1 19_555 . 8_555 154(2) ?
P1 Na1 Na1 19_555 . 9_555 110(2) ?
O1 Na1 O1 28_545 . 23_554 80.4(9) ?
O1 Na1 O2 28_545 . . 115.2(16) ?
O1 Na1 O2 28_545 . 2_555 139.9(14) ?
O1 Na1 O2 28_545 . 3_555 80.2(13) ?
O1 Na1 O2 28_545 . 8_555 51.2(7) ?
O1 Na1 Na4 28_545 . . 113.8(13) ?
O1 Na1 Na1 28_545 . 2_555 141(2) ?
O1 Na1 Na1 28_545 . 3_555 85(2) ?
O1 Na1 Na1 28_545 . 7_555 103.5(18) ?
O1 Na1 Na1 28_545 . 8_555 53(3) ?
O1 Na1 Na1 28_545 . 9_555 120(2) ?
O1 Na1 O2 23_554 . . 72.3(9) ?
O1 Na1 O2 23_554 . 2_555 133.2(16) ?
O1 Na1 O2 23_554 . 3_555 133.8(13) ?
O1 Na1 O2 23_554 . 8_555 87.9(7) ?
O1 Na1 Na4 23_554 . . 113.4(8) ?
O1 Na1 Na1 23_554 . 2_555 134(3) ?
O1 Na1 Na1 23_554 . 3_555 165(3) ?
O1 Na1 Na1 23_554 . 7_555 147.1(16) ?
O1 Na1 Na1 23_554 . 8_555 118(2) ?
O1 Na1 Na1 23_554 . 9_555 98(2) ?
O2 Na1 O2 . . 2_555 68.7(10) ?
O2 Na1 O2 . . 3_555 79.0(10) ?
O2 Na1 O2 . . 8_555 158.4(12) ?
O2 Na1 Na4 . . . 41.9(6) ?
O2 Na1 Na1 . . 2_555 95.1(19) ?
O2 Na1 Na1 . . 3_555 114.4(14) ?
O2 Na1 Na1 . . 7_555 130.5(17) ?
O2 Na1 Na1 . . 8_555 158(3) ?
O2 Na1 Na1 . . 9_555 122(3) ?
O2 Na1 O2 2_555 . 3_555 60.9(6) ?
O2 Na1 O2 2_555 . 8_555 132.9(8) ?
O2 Na1 Na4 2_555 . . 40.5(4) ?
O2 Na1 Na1 2_555 . 2_555 32.1(9) ?
O2 Na1 Na1 2_555 . 3_555 60.5(15) ?
O2 Na1 Na1 2_555 . 7_555 61.8(9) ?
O2 Na1 Na1 2_555 . 8_555 107.8(19) ?
O2 Na1 Na1 2_555 . 9_555 82(2) ?
O2 Na1 O2 3_555 . 8_555 110.8(15) ?
O2 Na1 Na4 3_555 . . 42.5(4) ?
O2 Na1 Na1 3_555 . 2_555 82.6(15) ?
O2 Na1 Na1 3_555 . 3_555 41.5(12) ?
O2 Na1 Na1 3_555 . 7_555 78.4(12) ?
O2 Na1 Na1 3_555 . 8_555 81(2) ?
O2 Na1 Na1 3_555 . 9_555 128.2(18) ?
O2 Na1 Na4 8_555 . . 153.1(16) ?
O2 Na1 Na1 8_555 . 2_555 105.0(12) ?
O2 Na1 Na1 8_555 . 3_555 83.0(15) ?
O2 Na1 Na1 8_555 . 7_555 71.1(10) ?
O2 Na1 Na1 8_555 . 8_555 32.3(13) ?
O2 Na1 Na1 8_555 . 9_555 68.4(18) ?
Na4 Na1 Na1 . . 2_555 72.6(10) ?
Na4 Na1 Na1 . . 3_555 72.6(10) ?
Na4 Na1 Na1 . . 7_555 95.2(9) ?
Na4 Na1 Na1 . . 8_555 121(2) ?
Na4 Na1 Na1 . . 9_555 121(2) ?
Na1 Na1 Na1 2_555 . 3_555 60(2) ?
Na1 Na1 Na1 2_555 . 7_555 38.6(16) ?
Na1 Na1 Na1 2_555 . 8_555 90(3) ?
Na1 Na1 Na1 2_555 . 9_555 51(2) ?
Na1 Na1 Na1 3_555 . 7_555 38.6(17) ?
Na1 Na1 Na1 3_555 . 8_555 51.2(19) ?
Na1 Na1 Na1 3_555 . 9_555 90(2) ?
Na1 Na1 Na1 7_555 . 8_555 51(2) ?
Na1 Na1 Na1 7_555 . 9_555 51.4(16) ?
Na1 Na1 Na1 8_555 . 9_555 78(3) ?

loop_
_geom_bond_atom_site_label_1
_geom_bond_atom_site_label_2
_geom_bond_site_symmetry_1
_geom_bond_site_symmetry_2
_geom_bond_distance
_geom_bond_publ_flag
Lu1 Na3 . . 2.1095(18) ?
Lu1 O1 . . 2.1372(5) ?
Lu1 O1 . 2_555 2.1372(5) ?
Lu1 O1 . 3_555 2.1372(5) ?
Lu1 O2 . . 2.166(9) ?
Lu1 O2 . 2_555 2.166(12) ?
Lu1 O2 . 3_555 2.166(11) ?
Lu1 Na4 . . 0 ?
Lu1 Na1 . . 3.15(2) ?
Lu1 Na1 . 2_555 3.15(3) ?
Lu1 Na1 . 3_555 3.15(2) ?
Na3 Na2 . 1_455 3.048(14) ?
Na3 Na2 . 2_545 3.048(14) ?
Na3 Na2 . 3_665 3.048(10) ?
Na3 P1 . . 2.696(6) ?
Na3 P1 . 2_555 2.696(6) ?
Na3 P1 . 3_555 2.696(4) ?
Na3 O1 . . 2.54539(3) ?
Na3 O1 . 2_555 2.54539(3) ?
Na3 O1 . 3_555 2.54539(3) ?
Na3 O1 . 4_555 2.54539(3) ?
Na3 O1 . 5_555 2.54539(3) ?
Na3 O1 . 6_555 2.54539(3) ?
Na3 Na4 . . 2.1095(18) ?
Na3 Na4 . 4_555 2.1095(18) ?
Na2 P1 . 2_655 2.888(9) ?
Na2 P1 . 3_655 2.888(11) ?
Na2 O1 . 3_655 2.946(9) ?
Na2 O1 . 4_655 2.946(9) ?
Na2 O1 . 20_555 2.428(4) ?
Na2 O1 . 36_545 2.428(4) ?
Na2 O2 . 19_555 2.828(17) ?
Na2 O2 . 20_555 2.472(11) ?
Na2 O2 . 35_545 2.828(18) ?
Na2 O2 . 36_545 2.472(12) ?
Na2 Na1 . 15_555 3.18(4) ?
Na2 Na1 . 28_545 3.18(3) ?
Na2 Na1 . 20_555 2.59(5) ?
Na2 Na1 . 36_545 2.59(4) ?
P1 O1 . . 1.651(2) ?
P1 O1 . 5_555 1.651(2) ?
P1 O2 . 19_555 1.529(8) ?
P1 O2 . 35_545 1.529(13) ?
P1 Na1 . 19_555 2.61(3) ?
P1 Na1 . 35_545 2.61(5) ?
O1 O1 . 5_555 3.03320(8) ?
O1 O1 . 19_555 3.07518(4) ?
O1 O2 . . 2.672(11) ?
O1 O2 . 3_555 2.736(11) ?
O1 O2 . 19_555 2.382(9) ?
O1 O2 . 35_545 2.580(13) ?
O1 Na4 . . 2.1372(5) ?
O1 Na1 . 28_545 3.06(5) ?
O1 Na1 . 35_545 2.46(6) ?
O2 O2 . 2_555 2.983(12) ?
O2 O2 . 3_555 2.983(11) ?
O2 O2 . 29_555 2.551(12) ?
O2 Na4 . . 2.166(9) ?
O2 Na1 . . 1.82(3) ?
O2 Na1 . 2_555 2.74(4) ?
O2 Na1 . 3_555 3.12(3) ?
O2 Na1 . 9_555 2.91(3) ?
Na4 Na1 . . 3.15(2) ?
Na4 Na1 . 2_555 3.15(3) ?
Na4 Na1 . 3_555 3.15(2) ?
Na1 Na1 . 2_555 1.89(6) ?
Na1 Na1 . 3_555 1.89(4) ?
Na1 Na1 . 7_555 2.41(3) ?
Na1 Na1 . 8_555 1.51(5) ?
Na1 Na1 . 9_555 1.51(6) ?

loop_
_geom_hbond_atom_site_label_D
_geom_hbond_atom_site_label_H
_geom_hbond_atom_site_label_A
_geom_hbond_site_symmetry_D
_geom_hbond_site_symmetry_H
_geom_hbond_site_symmetry_A
_geom_hbond_distance_DH
_geom_hbond_distance_HA
_geom_hbond_distance_DA
_geom_hbond_angle_DHA
_geom_hbond_publ_flag
? ? ? ? ? ? ? ? ? ? ?

loop_
_geom_torsion_atom_site_label_1
_geom_torsion_atom_site_label_2
_geom_torsion_atom_site_label_3
_geom_torsion_atom_site_label_4
_geom_torsion_site_symmetry_1
_geom_torsion_site_symmetry_2
_geom_torsion_site_symmetry_3
_geom_torsion_site_symmetry_4
_geom_torsion
_geom_torsion_publ_flag
? ? ? ? ? ? ? ? ? ?
